data_4132277
loop_
_publ_author_name
'Ke, Xian-Sheng'
'Hong, Yongseok'
'Lynch, Vincent M.'
'Kim, Dongho'
'Sessler, Jonathan L.'

_publ_section_title
;
 Metal-Stabilized Quinoidal Dibenzo[ g, p]chrysene-Fused
 Bis-dicarbacorrole System.
;
_journal_issue 24
_journal_name_full 'Journal of the American Chemical Society'
_journal_page_first 7579
_journal_page_last 7586
_journal_paper_doi 10.1021/jacs.8b02718
_journal_volume 140
_journal_year 2018
_chemical_formula_moiety 'C96 H60 N4 F10 4-, 2 Pd 2+, 4 C H2 Cl2'
_chemical_formula_sum 'C100 H68 Cl8 F10 N4 Pd2'
_chemical_formula_weight 2011.98
_space_group_crystal_system monoclinic
_space_group_IT_number 15
_space_group_name_Hall '-C 2yc'
_space_group_name_H-M_alt 'C 1 2/c 1'
_atom_sites_solution_hydrogens geom
_audit_creation_method SHELXL-2014/7
_cell_angle_alpha 90
_cell_angle_beta 100.249(3)
_cell_angle_gamma 90
_cell_formula_units_Z 4
_cell_length_a 44.899(4)
_cell_length_b 12.1059(11)
_cell_length_c 16.7796(14)
_cell_measurement_reflns_used 5820
_cell_measurement_temperature 123(2)
_cell_measurement_theta_max 24.5
_cell_measurement_theta_min 2.18
_cell_volume 8974.9(14)
_computing_cell_refinement 'Apex II release 2010, Bruker AXS, Inc.'
_computing_data_collection 'Apex II release 2010, Bruker AXS, Inc.'
_computing_data_reduction 'Apex II release 2010, Bruker AXS, Inc.'
_computing_molecular_graphics 'XP SHELXTL/PC, Siemens Analytical'
_computing_publication_material 'XL SHELXTL/Plus, Siemens Analytical'
_computing_structure_refinement 'Shelxl-2014/7, Sheldrick, G. M. 2015'
_computing_structure_solution
;

SIR97 - Altomare A., Burla M.C., Camalli M., Cascarano G.L., Giacovazzo C., 
Guagliardi A., Moliterni A.G.G., Polidori G.,Spagna R.
;
_diffrn_ambient_temperature 123(2)
_diffrn_measured_fraction_theta_full 1.000
_diffrn_measured_fraction_theta_max 0.996
_diffrn_measurement_device_type 'Nonius Kappa CCD with Bruker Apex II detector'
_diffrn_measurement_method \w-scans
_diffrn_radiation_type MoK\a
_diffrn_radiation_wavelength 0.71073
_diffrn_reflns_av_R_equivalents 0.0729
_diffrn_reflns_av_unetI/netI 0.0806
_diffrn_reflns_Laue_measured_fraction_full 1.000
_diffrn_reflns_Laue_measured_fraction_max 0.996
_diffrn_reflns_limit_h_max 58
_diffrn_reflns_limit_h_min -58
_diffrn_reflns_limit_k_max 15
_diffrn_reflns_limit_k_min -15
_diffrn_reflns_limit_l_max 21
_diffrn_reflns_limit_l_min -21
_diffrn_reflns_number 42110
_diffrn_reflns_point_group_measured_fraction_full 1.000
_diffrn_reflns_point_group_measured_fraction_max 0.996
_diffrn_reflns_theta_full 25.242
_diffrn_reflns_theta_max 27.544
_diffrn_reflns_theta_min 1.744
_diffrn_source 'sealed microfocus tube'
_exptl_absorpt_coefficient_mu 0.710
_exptl_absorpt_correction_T_max 1.00
_exptl_absorpt_correction_T_min 0.810
_exptl_absorpt_correction_type multi-scan
_exptl_absorpt_process_details
;
SADABS.  G. M. Sheldrick. 
;
_exptl_crystal_colour red
_exptl_crystal_density_diffrn 1.489
_exptl_crystal_description plate
_exptl_crystal_F_000 4056
_exptl_crystal_size_max 0.33
_exptl_crystal_size_mid 0.21
_exptl_crystal_size_min 0.12
_refine_diff_density_max 0.658
_refine_diff_density_min -0.574
_refine_diff_density_rms 0.092
_refine_ls_extinction_method none
_refine_ls_goodness_of_fit_ref 1.031
_refine_ls_hydrogen_treatment constr
_refine_ls_matrix_type full
_refine_ls_number_parameters 711
_refine_ls_number_reflns 10309
_refine_ls_number_restraints 323
_refine_ls_restrained_S_all 1.020
_refine_ls_R_factor_all 0.0810
_refine_ls_R_factor_gt 0.0461
_refine_ls_shift/su_max 0.002
_refine_ls_shift/su_mean 0.000
_refine_ls_structure_factor_coef Fsqd
_refine_ls_weighting_details 'w=1/[\s^2^(Fo^2^)+(0.0401P)^2^+9.5000P] where P=(Fo^2^+2Fc^2^)/3'
_refine_ls_weighting_scheme calc
_refine_ls_wR_factor_gt 0.0960
_refine_ls_wR_factor_ref 0.1062
_reflns_Friedel_coverage 0.000
_reflns_number_gt 7153
_reflns_number_total 10309
_reflns_threshold_expression 'I > 2\s(I)'
_cod_data_source_file ja8b02718_si_002.cif
_cod_data_source_block shelx
_cod_original_cell_volume 8974.8(14)
_cod_original_sg_symbol_H-M 'C 2/c'
_cod_database_code 4132277
_shelx_shelxl_version_number 2014/7
_shelx_space_group_comment
;
The symmetry employed for this shelxl refinement is uniquely defined
by the following loop, which should always be used as a source of
symmetry information in preference to the above space-group names.
They are only intended as comments.
;
_platon_squeeze_void_probe_radius 1.20

loop_
_space_group_symop_operation_xyz
'x, y, z'
'-x, y, -z+1/2'
'x+1/2, y+1/2, z'
'-x+1/2, y+1/2, -z+1/2'
'-x, -y, -z'
'x, -y, z-1/2'
'-x+1/2, -y+1/2, -z'
'x+1/2, -y+1/2, z-1/2'

loop_
_atom_site_label
_atom_site_type_symbol
_atom_site_fract_x
_atom_site_fract_y
_atom_site_fract_z
_atom_site_U_iso_or_equiv
_atom_site_adp_type
_atom_site_occupancy
_atom_site_site_symmetry_order
_atom_site_calc_flag
_atom_site_refinement_flags_posn
_atom_site_refinement_flags_adp
_atom_site_refinement_flags_occupancy
_atom_site_disorder_assembly
_atom_site_disorder_group
C2 C 0.10308(7) 0.3272(3) 0.35656(17) 0.0149(6) Uani 1 1 d . . . . .
C3 C 0.08370(7) 0.3518(3) 0.41388(17) 0.0159(7) Uani 1 1 d . . . . .
H3 H 0.0927 0.3741 0.4670 0.019 Uiso 1 1 calc R U . . .
C4 C 0.05303(7) 0.3445(3) 0.39539(17) 0.0166(7) Uani 1 1 d . . . . .
H4 H 0.0412 0.3628 0.4352 0.020 Uiso 1 1 calc R U . . .
C5 C 0.03829(7) 0.3097(3) 0.31683(17) 0.0140(6) Uani 1 1 d . . . . .
C6 C 0.05706(7) 0.2966(3) 0.25871(17) 0.0139(6) Uani 1 1 d . . . . .
C7 C 0.04447(7) 0.2684(3) 0.17663(17) 0.0161(6) Uani 1 1 d . . . . .
C8 C 0.01305(6) 0.2658(3) 0.14994(17) 0.0150(6) Uani 1 1 d . . . . .
C9 C 0.00311(7) 0.2289(3) 0.06798(17) 0.0180(7) Uani 1 1 d . . . . .
H9 H -0.0179 0.2216 0.0475 0.022 Uiso 1 1 calc R U . . .
C10 C 0.02356(7) 0.2042(3) 0.01940(18) 0.0188(7) Uani 1 1 d . . . . .
H10 H 0.0162 0.1794 -0.0342 0.023 Uiso 1 1 calc R U . . .
C11 C 0.05559(7) 0.2139(3) 0.04526(17) 0.0162(7) Uani 1 1 d . . . . .
C13 C 0.07579(7) 0.1872(3) -0.00892(17) 0.0152(6) Uani 1 1 d . . . . .
C14 C 0.10750(7) 0.1870(3) 0.01096(17) 0.0161(6) Uani 1 1 d . . . . .
C15 C 0.12815(7) 0.1559(3) -0.04231(18) 0.0183(7) Uani 1 1 d . . . . .
H15 H 0.1227 0.1344 -0.0974 0.022 Uiso 1 1 calc R U . . .
C16 C 0.15643(7) 0.1628(3) 0.00000(18) 0.0187(7) Uani 1 1 d . . . . .
H16 H 0.1746 0.1461 -0.0193 0.022 Uiso 1 1 calc R U . . .
C17 C 0.15416(7) 0.2005(3) 0.08081(17) 0.0161(7) Uani 1 1 d . . . . .
C18 C 0.17841(7) 0.2206(3) 0.14530(18) 0.0183(7) Uani 1 1 d . . . . .
C19 C 0.17619(6) 0.2575(3) 0.22396(18) 0.0189(7) Uani 1 1 d . . . . .
C20 C 0.20114(7) 0.2751(3) 0.29076(19) 0.0254(8) Uani 1 1 d . . . . .
H20 H 0.2221 0.2667 0.2892 0.030 Uiso 1 1 calc R U . . .
C21 C 0.18899(7) 0.3054(3) 0.35533(19) 0.0233(7) Uani 1 1 d . . . . .
H21 H 0.1999 0.3231 0.4076 0.028 Uiso 1 1 calc R U . . .
C22 C 0.15642(7) 0.3063(3) 0.33079(18) 0.0171(7) Uani 1 1 d . . . . .
C23 C 0.13549(7) 0.3277(3) 0.38084(17) 0.0156(6) Uani 1 1 d . . . . .
C24 C -0.00643(7) 0.2902(2) 0.20719(17) 0.0150(6) Uani 1 1 d . . . . .
C25 C 0.06278(6) 0.1534(3) -0.09443(17) 0.0142(6) Uani 1 1 d . . . . .
C26 C 0.05178(7) 0.2338(3) -0.15218(18) 0.0193(7) Uani 1 1 d . . . . .
C27 C 0.04096(7) 0.1989(3) -0.23162(18) 0.0231(8) Uani 1 1 d . . . . .
H27 H 0.0335 0.2527 -0.2714 0.028 Uiso 1 1 calc R U . . .
C28 C 0.04072(7) 0.0899(3) -0.25418(18) 0.0229(8) Uani 1 1 d . . . . .
C29 C 0.05094(7) 0.0117(3) -0.19501(19) 0.0228(7) Uani 1 1 d . . . . .
H29 H 0.0505 -0.0643 -0.2095 0.027 Uiso 1 1 calc R U . . .
C30 C 0.06181(7) 0.0418(3) -0.11497(17) 0.0164(7) Uani 1 1 d . . . . .
C31 C 0.05142(9) 0.3541(3) -0.1319(2) 0.0324(9) Uani 1 1 d . . . . .
H31A H 0.0718 0.3775 -0.1065 0.049 Uiso 1 1 calc R U . . .
H31B H 0.0374 0.3669 -0.0944 0.049 Uiso 1 1 calc R U . . .
H31C H 0.0449 0.3968 -0.1816 0.049 Uiso 1 1 calc R U . . .
C32 C 0.02926(8) 0.0548(3) -0.34097(19) 0.0339(9) Uani 1 1 d . . . . .
H32A H 0.0073 0.0444 -0.3493 0.051 Uiso 1 1 calc R U . . .
H32B H 0.0390 -0.0147 -0.3518 0.051 Uiso 1 1 calc R U . . .
H32C H 0.0341 0.1121 -0.3779 0.051 Uiso 1 1 calc R U . . .
C33 C 0.07176(8) -0.0461(3) -0.0526(2) 0.0272(8) Uani 1 1 d . . . . .
H33A H 0.0591 -0.0429 -0.0107 0.041 Uiso 1 1 calc R U . . .
H33B H 0.0930 -0.0338 -0.0278 0.041 Uiso 1 1 calc R U . . .
H33C H 0.0697 -0.1189 -0.0786 0.041 Uiso 1 1 calc R U . . .
C34 C 0.20962(7) 0.1982(3) 0.12869(18) 0.0229(8) Uani 1 1 d . . . . .
C35 C 0.22143(19) 0.1004(9) 0.1191(6) 0.030(2) Uani 0.56 1 d D U P A 1
C36 C 0.24998(18) 0.0829(7) 0.1013(4) 0.0323(17) Uani 0.56 1 d D U P A 1
C37 C 0.26778(16) 0.1726(7) 0.0925(4) 0.0301(17) Uani 0.56 1 d D U P A 1
C38 C 0.25719(18) 0.2771(6) 0.1018(5) 0.0282(17) Uani 0.56 1 d D U P A 1
C39 C 0.22860(19) 0.2913(8) 0.1187(6) 0.0259(18) Uani 0.56 1 d D U P A 1
F1 F 0.2050(2) 0.0092(11) 0.1277(8) 0.041(2) Uani 0.56 1 d D U P A 1
F2 F 0.25978(18) -0.0196(6) 0.0924(6) 0.060(2) Uani 0.56 1 d D U P A 1
F3 F 0.29537(15) 0.1566(6) 0.0749(5) 0.050(2) Uani 0.56 1 d D U P A 1
F4 F 0.27502(18) 0.3637(5) 0.0931(6) 0.0456(19) Uani 0.56 1 d D U P A 1
F5 F 0.2187(2) 0.3941(9) 0.1268(9) 0.042(2) Uani 0.56 1 d D U P A 1
C35A C 0.2170(2) 0.0836(11) 0.1224(7) 0.028(2) Uani 0.44 1 d D U P A 2
C36A C 0.2444(2) 0.0513(9) 0.1036(5) 0.032(2) Uani 0.44 1 d D U P A 2
C37A C 0.2652(2) 0.1306(9) 0.0931(5) 0.031(2) Uani 0.44 1 d D U P A 2
C38A C 0.2588(2) 0.2401(8) 0.1017(6) 0.0306(19) Uani 0.44 1 d D U P A 2
C39A C 0.2311(3) 0.2695(11) 0.1202(8) 0.031(2) Uani 0.44 1 d D U P A 2
F1A F 0.1971(2) 0.0038(14) 0.1328(10) 0.035(2) Uani 0.44 1 d D U P A 2
F2A F 0.2513(2) -0.0553(7) 0.0946(7) 0.054(2) Uani 0.44 1 d D U P A 2
F3A F 0.29210(19) 0.1042(8) 0.0746(7) 0.054(3) Uani 0.44 1 d D U P A 2
F4A F 0.2787(2) 0.3189(7) 0.0919(7) 0.050(3) Uani 0.44 1 d D U P A 2
F5A F 0.2256(3) 0.3773(12) 0.1275(10) 0.039(2) Uani 0.44 1 d D U P A 2
C40 C 0.14817(7) 0.3486(3) 0.46883(18) 0.0177(7) Uani 1 1 d . . . . .
C41 C 0.14907(7) 0.4558(3) 0.4995(2) 0.0228(7) Uani 1 1 d . . . . .
C42 C 0.15970(8) 0.4711(3) 0.5820(2) 0.0337(9) Uani 1 1 d . . . . .
H42 H 0.1602 0.5437 0.6036 0.040 Uiso 1 1 calc R U . . .
C43 C 0.16945(10) 0.3850(4) 0.6329(2) 0.0413(10) Uani 1 1 d . . . . .
C44 C 0.16897(9) 0.2799(3) 0.6014(2) 0.0374(10) Uani 1 1 d . . . . .
H44 H 0.1761 0.2199 0.6361 0.045 Uiso 1 1 calc R U . . .
C45 C 0.15818(7) 0.2596(3) 0.51927(18) 0.0248(7) Uani 1 1 d . . . . .
C46 C 0.13869(8) 0.5522(3) 0.4458(2) 0.0312(9) Uani 1 1 d . . . . .
H46A H 0.1456 0.5433 0.3940 0.047 Uiso 1 1 calc R U . . .
H46B H 0.1471 0.6205 0.4720 0.047 Uiso 1 1 calc R U . . .
H46C H 0.1165 0.5561 0.4362 0.047 Uiso 1 1 calc R U . . .
C47 C 0.18088(14) 0.4052(5) 0.7232(2) 0.0770(18) Uani 1 1 d . . . . .
H47A H 0.1778 0.3385 0.7538 0.116 Uiso 1 1 calc R U . . .
H47B H 0.1697 0.4668 0.7416 0.116 Uiso 1 1 calc R U . . .
H47C H 0.2025 0.4233 0.7319 0.116 Uiso 1 1 calc R U . . .
C48 C 0.15769(9) 0.1430(3) 0.4881(2) 0.0325(9) Uani 1 1 d . . . . .
H48A H 0.1758 0.1297 0.4644 0.049 Uiso 1 1 calc R U . . .
H48B H 0.1396 0.1320 0.4466 0.049 Uiso 1 1 calc R U . . .
H48C H 0.1573 0.0913 0.5328 0.049 Uiso 1 1 calc R U . . .
C1 C 0.08906(7) 0.3017(3) 0.27624(18) 0.0156(6) Uani 1 1 d . . . . .
C12 C 0.06612(6) 0.2468(2) 0.12692(17) 0.0154(6) Uani 1 1 d . . . . .
N1 N 0.12457(5) 0.2143(2) 0.08488(14) 0.0154(6) Uani 1 1 d . . . . .
N2 N 0.14988(5) 0.2774(2) 0.24967(14) 0.0166(6) Uani 1 1 d . . . . .
Pd1 Pd 0.10808(2) 0.26241(2) 0.18349(2) 0.01471(7) Uani 1 1 d . . . . .
Cl1 Cl 0.08772(4) 0.34010(16) 0.64109(11) 0.0648(5) Uani 0.72 1 d D . P B 1
Cl2 Cl 0.03055(6) 0.45399(18) 0.59623(13) 0.0763(6) Uani 0.72 1 d D . P B 1
C49 C 0.0699(2) 0.4661(7) 0.6330(6) 0.084(3) Uani 0.72 1 d D . P B 1
H49A H 0.0791 0.5137 0.5959 0.100 Uiso 0.72 1 calc R U P B 1
H49B H 0.0732 0.5021 0.6868 0.100 Uiso 0.72 1 calc R U P B 1
Cl1A Cl 0.10491(12) 0.3846(5) 0.7420(2) 0.0873(19) Uani 0.28 1 d D . P C 2
Cl2A Cl 0.05427(15) 0.4251(6) 0.6114(3) 0.0723(16) Uani 0.28 1 d D . P C 2
C49A C 0.0940(4) 0.4329(16) 0.6454(8) 0.063(5) Uani 0.28 1 d D . P C 2
H49C H 0.1043 0.3894 0.6083 0.076 Uiso 0.28 1 calc R U P C 2
H49D H 0.1005 0.5108 0.6430 0.076 Uiso 0.28 1 calc R U P C 2
Cl3 Cl 0.11402(4) -0.06593(16) 0.14628(10) 0.0687(5) Uani 0.8 1 d D . P D 1
Cl4 Cl 0.16034(9) -0.0424(5) 0.2890(3) 0.0696(11) Uani 0.8 1 d D . P D 1
C50 C 0.12248(18) -0.0212(7) 0.2456(4) 0.059(2) Uani 0.8 1 d D . P D 1
H50A H 0.1095 -0.0610 0.2779 0.071 Uiso 0.8 1 calc R U P D 1
H50B H 0.1178 0.0585 0.2475 0.071 Uiso 0.8 1 calc R U P D 1
Cl3A Cl 0.11509(15) -0.1200(8) 0.2079(6) 0.085(2) Uani 0.2 1 d D . P E 2
Cl4A Cl 0.1701(3) -0.0278(19) 0.2978(13) 0.074(5) Uani 0.2 1 d D . P E 2
C50A C 0.1359(6) -0.0015(15) 0.2337(18) 0.081(14) Uani 0.2 1 d D . P E 2
H50C H 0.1239 0.0506 0.2606 0.097 Uiso 0.2 1 calc R U P E 2
H50D H 0.1401 0.0344 0.1838 0.097 Uiso 0.2 1 calc R U P E 2

loop_
_atom_site_aniso_label
_atom_site_aniso_U_11
_atom_site_aniso_U_22
_atom_site_aniso_U_33
_atom_site_aniso_U_23
_atom_site_aniso_U_13
_atom_site_aniso_U_12
C2 0.0108(15) 0.0180(17) 0.0163(14) 0.0005(13) 0.0037(12) -0.0006(13)
C3 0.0155(16) 0.0197(17) 0.0127(14) -0.0036(13) 0.0029(12) -0.0013(13)
C4 0.0166(16) 0.0194(17) 0.0150(15) -0.0026(13) 0.0063(12) 0.0000(14)
C5 0.0151(15) 0.0139(15) 0.0130(14) 0.0010(12) 0.0025(12) 0.0023(13)
C6 0.0113(14) 0.0169(16) 0.0142(14) -0.0009(12) 0.0043(12) 0.0009(13)
C7 0.0146(14) 0.0190(16) 0.0148(13) -0.0006(13) 0.0026(11) -0.0015(14)
C8 0.0126(14) 0.0194(16) 0.0142(13) 0.0018(13) 0.0056(11) 0.0022(13)
C9 0.0100(14) 0.0252(17) 0.0179(14) -0.0025(14) 0.0004(11) 0.0005(14)
C10 0.0159(16) 0.0261(19) 0.0140(14) -0.0031(13) 0.0012(12) -0.0011(14)
C11 0.0156(15) 0.0190(17) 0.0141(14) -0.0013(12) 0.0031(12) 0.0000(13)
C13 0.0171(16) 0.0139(16) 0.0141(14) 0.0008(12) 0.0009(12) 0.0005(13)
C14 0.0158(16) 0.0165(16) 0.0172(15) -0.0020(13) 0.0063(13) 0.0005(13)
C15 0.0157(16) 0.0223(17) 0.0189(15) -0.0042(13) 0.0084(13) -0.0016(14)
C16 0.0161(16) 0.0233(18) 0.0189(15) -0.0020(13) 0.0093(13) 0.0013(14)
C17 0.0153(15) 0.0177(17) 0.0174(15) 0.0005(13) 0.0082(12) 0.0029(13)
C18 0.0106(14) 0.0237(18) 0.0220(15) 0.0011(14) 0.0064(12) 0.0045(14)
C19 0.0107(14) 0.0260(18) 0.0206(15) 0.0012(14) 0.0043(12) 0.0008(14)
C20 0.0090(14) 0.039(2) 0.0273(17) -0.0024(16) 0.0001(13) 0.0001(15)
C21 0.0146(16) 0.035(2) 0.0199(16) -0.0023(15) 0.0017(13) -0.0036(15)
C22 0.0114(15) 0.0205(17) 0.0189(15) -0.0014(13) 0.0016(12) -0.0025(13)
C23 0.0155(16) 0.0154(16) 0.0158(15) -0.0024(12) 0.0028(12) -0.0035(13)
C24 0.0114(14) 0.0170(17) 0.0176(15) -0.0016(12) 0.0051(12) -0.0027(13)
C25 0.0089(14) 0.0221(17) 0.0126(14) -0.0027(13) 0.0043(12) -0.0012(13)
C26 0.0161(15) 0.0225(17) 0.0199(15) -0.0004(14) 0.0047(12) -0.0010(14)
C27 0.0183(17) 0.034(2) 0.0170(16) 0.0068(14) 0.0018(13) 0.0009(15)
C28 0.0192(17) 0.034(2) 0.0157(15) -0.0055(14) 0.0054(13) -0.0023(16)
C29 0.0215(18) 0.0236(19) 0.0246(17) -0.0086(14) 0.0082(14) -0.0027(15)
C30 0.0105(15) 0.0203(17) 0.0186(15) -0.0014(13) 0.0034(12) -0.0009(13)
C31 0.035(2) 0.022(2) 0.036(2) 0.0011(16) -0.0040(17) 0.0007(17)
C32 0.028(2) 0.056(3) 0.0180(17) -0.0093(17) 0.0028(15) -0.0030(19)
C33 0.029(2) 0.0195(18) 0.0323(19) 0.0023(15) 0.0018(16) 0.0001(15)
C34 0.0115(16) 0.042(2) 0.0163(15) -0.0018(15) 0.0047(13) 0.0038(16)
C35 0.015(3) 0.043(4) 0.032(3) 0.000(3) 0.004(3) 0.005(3)
C36 0.017(3) 0.043(4) 0.037(3) 0.001(3) 0.007(2) 0.011(3)
C37 0.013(3) 0.050(4) 0.028(3) 0.005(3) 0.003(2) 0.005(3)
C38 0.014(3) 0.048(4) 0.024(3) 0.005(3) 0.006(2) 0.002(3)
C39 0.013(3) 0.042(4) 0.025(3) 0.004(3) 0.007(3) 0.005(3)
F1 0.015(4) 0.038(3) 0.071(4) -0.008(3) 0.012(3) 0.011(3)
F2 0.036(4) 0.051(4) 0.098(4) -0.005(3) 0.022(4) 0.019(3)
F3 0.016(2) 0.085(5) 0.053(3) 0.008(4) 0.017(2) 0.012(3)
F4 0.019(3) 0.060(4) 0.062(3) 0.008(4) 0.018(2) -0.009(3)
F5 0.011(4) 0.036(4) 0.084(4) 0.007(3) 0.024(3) -0.001(2)
C35A 0.014(4) 0.043(5) 0.026(4) -0.002(4) 0.001(3) 0.009(3)
C36A 0.015(3) 0.047(4) 0.033(3) -0.003(3) 0.004(3) 0.010(3)
C37A 0.013(3) 0.053(5) 0.028(3) 0.000(3) 0.007(3) 0.009(3)
C38A 0.014(3) 0.051(4) 0.028(3) 0.005(3) 0.006(3) 0.002(3)
C39A 0.019(4) 0.049(5) 0.027(4) 0.001(4) 0.006(3) 0.004(3)
F1A 0.013(5) 0.036(4) 0.058(4) -0.006(3) 0.013(4) 0.011(4)
F2A 0.028(5) 0.058(5) 0.076(5) -0.014(4) 0.008(4) 0.022(4)
F3A 0.015(3) 0.099(8) 0.050(4) -0.005(5) 0.015(3) 0.018(4)
F4A 0.023(4) 0.073(6) 0.057(4) 0.006(5) 0.019(3) -0.008(4)
F5A 0.011(6) 0.053(5) 0.058(5) 0.006(4) 0.015(4) 0.000(3)
C40 0.0089(15) 0.0270(18) 0.0177(15) -0.0047(14) 0.0036(12) -0.0006(14)
C41 0.0147(17) 0.0253(19) 0.0287(17) -0.0046(15) 0.0048(14) -0.0049(15)
C42 0.036(2) 0.033(2) 0.0299(19) -0.0157(17) 0.0019(17) -0.0091(18)
C43 0.048(3) 0.049(3) 0.0227(19) -0.0107(18) -0.0050(18) -0.010(2)
C44 0.042(2) 0.042(2) 0.0243(18) 0.0059(17) -0.0049(17) -0.003(2)
C45 0.0200(16) 0.032(2) 0.0212(15) -0.0027(15) -0.0006(13) -0.0028(16)
C46 0.026(2) 0.025(2) 0.043(2) -0.0081(17) 0.0041(17) -0.0025(16)
C47 0.120(5) 0.073(4) 0.027(2) -0.013(2) -0.018(3) -0.014(4)
C48 0.037(2) 0.028(2) 0.0291(19) 0.0028(16) -0.0021(17) 0.0012(18)
C1 0.0121(15) 0.0160(16) 0.0188(15) -0.0031(13) 0.0033(12) 0.0004(13)
C12 0.0133(14) 0.0167(17) 0.0168(13) -0.0001(13) 0.0041(11) 0.0005(13)
N1 0.0129(12) 0.0211(15) 0.0133(12) -0.0013(11) 0.0049(10) 0.0014(11)
N2 0.0113(12) 0.0224(15) 0.0164(12) -0.0029(11) 0.0035(10) -0.0012(11)
Pd1 0.00825(11) 0.02305(14) 0.01340(11) -0.00249(11) 0.00348(8) -0.00013(11)
Cl1 0.0707(12) 0.0660(12) 0.0660(11) 0.0065(10) 0.0346(10) 0.0003(10)
Cl2 0.0804(15) 0.0669(13) 0.0807(14) -0.0241(11) 0.0118(12) 0.0056(12)
C49 0.077(7) 0.056(6) 0.114(8) -0.034(5) 0.006(6) -0.011(5)
Cl1A 0.087(4) 0.139(5) 0.040(2) -0.018(3) 0.022(2) -0.044(4)
Cl2A 0.078(4) 0.096(5) 0.044(3) -0.003(3) 0.012(3) -0.012(4)
C49A 0.065(14) 0.054(13) 0.070(12) -0.022(10) 0.006(11) -0.018(11)
Cl3 0.0721(12) 0.0834(13) 0.0494(9) 0.0042(9) 0.0077(8) 0.0041(10)
Cl4 0.0546(17) 0.111(3) 0.0477(17) 0.0120(16) 0.0204(13) -0.0122(16)
C50 0.075(5) 0.067(6) 0.041(4) 0.027(4) 0.025(4) 0.030(4)
Cl3A 0.045(4) 0.103(7) 0.112(6) -0.019(6) 0.027(4) -0.010(4)
Cl4A 0.099(13) 0.060(6) 0.060(6) 0.004(4) 0.009(8) -0.012(9)
C50A 0.12(4) 0.037(16) 0.08(2) 0.026(16) 0.00(2) -0.04(2)

loop_
_atom_type_symbol
_atom_type_description
_atom_type_scat_dispersion_real
_atom_type_scat_dispersion_imag
_atom_type_scat_source
C C 0.0033 0.0016 'International Tables Vol C Tables 4.2.6.8 and 6.1.1.4'
H H 0.0000 0.0000 'International Tables Vol C Tables 4.2.6.8 and 6.1.1.4'
N N 0.0061 0.0033 'International Tables Vol C Tables 4.2.6.8 and 6.1.1.4'
Pd Pd -0.9988 1.0072 'International Tables Vol C Tables 4.2.6.8 and 6.1.1.4'
F F 0.0171 0.0103 'International Tables Vol C Tables 4.2.6.8 and 6.1.1.4'
Cl Cl 0.1484 0.1585 'International Tables Vol C Tables 4.2.6.8 and 6.1.1.4'

loop_
_geom_angle_atom_site_label_1
_geom_angle_atom_site_label_2
_geom_angle_atom_site_label_3
_geom_angle
_geom_angle_site_symmetry_1
_geom_angle_site_symmetry_3
C1 C2 C3 117.5(3) . .
C1 C2 C23 121.7(3) . .
C3 C2 C23 120.8(3) . .
C4 C3 C2 122.9(3) . .
C4 C3 H3 118.6 . .
C2 C3 H3 118.6 . .
C3 C4 C5 120.9(3) . .
C3 C4 H4 119.5 . .
C5 C4 H4 119.5 . .
C6 C5 C4 115.9(3) . .
C6 C5 C24 118.5(3) . 2
C4 C5 C24 125.6(3) . 2
C5 C6 C1 124.2(3) . .
C5 C6 C7 120.7(3) . .
C1 C6 C7 115.0(3) . .
C8 C7 C12 124.5(3) . .
C8 C7 C6 120.9(3) . .
C12 C7 C6 114.6(3) . .
C7 C8 C9 115.8(3) . .
C7 C8 C24 118.6(3) . .
C9 C8 C24 125.4(3) . .
C10 C9 C8 120.8(3) . .
C10 C9 H9 119.6 . .
C8 C9 H9 119.6 . .
C9 C10 C11 123.2(3) . .
C9 C10 H10 118.4 . .
C11 C10 H10 118.4 . .
C12 C11 C13 122.3(3) . .
C12 C11 C10 117.3(3) . .
C13 C11 C10 120.3(3) . .
C14 C13 C11 125.5(3) . .
C14 C13 C25 115.5(3) . .
C11 C13 C25 119.0(3) . .
N1 C14 C13 126.3(3) . .
N1 C14 C15 107.7(3) . .
C13 C14 C15 126.0(3) . .
C16 C15 C14 107.9(3) . .
C16 C15 H15 126.1 . .
C14 C15 H15 126.1 . .
C15 C16 C17 107.2(3) . .
C15 C16 H16 126.4 . .
C17 C16 H16 126.4 . .
N1 C17 C18 124.7(3) . .
N1 C17 C16 108.6(3) . .
C18 C17 C16 126.6(3) . .
C17 C18 C19 126.6(3) . .
C17 C18 C34 116.4(3) . .
C19 C18 C34 117.0(3) . .
N2 C19 C18 124.5(3) . .
N2 C19 C20 109.0(3) . .
C18 C19 C20 126.5(3) . .
C21 C20 C19 107.1(3) . .
C21 C20 H20 126.5 . .
C19 C20 H20 126.5 . .
C20 C21 C22 107.8(3) . .
C20 C21 H21 126.1 . .
C22 C21 H21 126.1 . .
N2 C22 C23 126.3(3) . .
N2 C22 C21 107.7(3) . .
C23 C22 C21 125.9(3) . .
C22 C23 C2 125.8(3) . .
C22 C23 C40 116.4(3) . .
C2 C23 C40 117.7(3) . .
C5 C24 C8 122.7(3) 2 .
C5 C24 C24 118.7(3) 2 2
C8 C24 C24 118.6(3) . 2
C30 C25 C26 120.7(3) . .
C30 C25 C13 119.3(3) . .
C26 C25 C13 120.0(3) . .
C25 C26 C27 118.0(3) . .
C25 C26 C31 122.4(3) . .
C27 C26 C31 119.6(3) . .
C28 C27 C26 122.5(3) . .
C28 C27 H27 118.7 . .
C26 C27 H27 118.7 . .
C27 C28 C29 118.2(3) . .
C27 C28 C32 121.3(3) . .
C29 C28 C32 120.5(3) . .
C28 C29 C30 121.6(3) . .
C28 C29 H29 119.2 . .
C30 C29 H29 119.2 . .
C29 C30 C25 118.9(3) . .
C29 C30 C33 119.7(3) . .
C25 C30 C33 121.5(3) . .
C26 C31 H31A 109.5 . .
C26 C31 H31B 109.5 . .
H31A C31 H31B 109.5 . .
C26 C31 H31C 109.5 . .
H31A C31 H31C 109.5 . .
H31B C31 H31C 109.5 . .
C28 C32 H32A 109.5 . .
C28 C32 H32B 109.5 . .
H32A C32 H32B 109.5 . .
C28 C32 H32C 109.5 . .
H32A C32 H32C 109.5 . .
H32B C32 H32C 109.5 . .
C30 C33 H33A 109.5 . .
C30 C33 H33B 109.5 . .
H33A C33 H33B 109.5 . .
C30 C33 H33C 109.5 . .
H33A C33 H33C 109.5 . .
H33B C33 H33C 109.5 . .
C39A C34 C35A 116.1(7) . .
C35 C34 C39 115.4(6) . .
C35 C34 C18 126.4(5) . .
C39A C34 C18 128.8(6) . .
C35A C34 C18 115.1(5) . .
C39 C34 C18 118.2(4) . .
C34 C35 F1 118.8(8) . .
C34 C35 C36 124.9(8) . .
F1 C35 C36 116.3(7) . .
F2 C36 C37 121.0(6) . .
F2 C36 C35 120.2(7) . .
C37 C36 C35 118.8(6) . .
F3 C37 C38 120.9(7) . .
F3 C37 C36 119.3(7) . .
C38 C37 C36 119.9(5) . .
F4 C38 C37 118.8(6) . .
F4 C38 C39 121.5(7) . .
C37 C38 C39 119.7(6) . .
F5 C39 C38 118.6(7) . .
F5 C39 C34 120.1(7) . .
C38 C39 C34 121.3(7) . .
F1A C35A C36A 117.7(8) . .
F1A C35A C34 121.0(9) . .
C36A C35A C34 121.3(9) . .
F2A C36A C37A 118.7(7) . .
F2A C36A C35A 122.2(8) . .
C37A C36A C35A 119.1(8) . .
F3A C37A C38A 118.2(8) . .
F3A C37A C36A 121.8(8) . .
C38A C37A C36A 120.0(6) . .
F4A C38A C37A 121.2(7) . .
F4A C38A C39A 119.5(8) . .
C37A C38A C39A 119.3(8) . .
C34 C39A F5A 118.5(10) . .
C34 C39A C38A 124.1(10) . .
F5A C39A C38A 117.4(9) . .
C41 C40 C45 120.7(3) . .
C41 C40 C23 120.0(3) . .
C45 C40 C23 119.3(3) . .
C40 C41 C42 118.2(3) . .
C40 C41 C46 121.2(3) . .
C42 C41 C46 120.6(3) . .
C43 C42 C41 122.2(3) . .
C43 C42 H42 118.9 . .
C41 C42 H42 118.9 . .
C42 C43 C44 118.8(3) . .
C42 C43 C47 120.6(4) . .
C44 C43 C47 120.6(4) . .
C43 C44 C45 121.4(4) . .
C43 C44 H44 119.3 . .
C45 C44 H44 119.3 . .
C40 C45 C44 118.7(3) . .
C40 C45 C48 122.1(3) . .
C44 C45 C48 119.3(3) . .
C41 C46 H46A 109.5 . .
C41 C46 H46B 109.5 . .
H46A C46 H46B 109.5 . .
C41 C46 H46C 109.5 . .
H46A C46 H46C 109.5 . .
H46B C46 H46C 109.5 . .
C43 C47 H47A 109.5 . .
C43 C47 H47B 109.5 . .
H47A C47 H47B 109.5 . .
C43 C47 H47C 109.5 . .
H47A C47 H47C 109.5 . .
H47B C47 H47C 109.5 . .
C45 C48 H48A 109.5 . .
C45 C48 H48B 109.5 . .
H48A C48 H48B 109.5 . .
C45 C48 H48C 109.5 . .
H48A C48 H48C 109.5 . .
H48B C48 H48C 109.5 . .
C6 C1 C2 118.0(3) . .
C6 C1 Pd1 113.2(2) . .
C2 C1 Pd1 128.7(2) . .
C7 C12 C11 118.3(3) . .
C7 C12 Pd1 113.5(2) . .
C11 C12 Pd1 128.2(2) . .
C17 N1 C14 108.6(2) . .
C17 N1 Pd1 125.8(2) . .
C14 N1 Pd1 125.6(2) . .
C19 N2 C22 108.3(2) . .
C19 N2 Pd1 126.2(2) . .
C22 N2 Pd1 125.4(2) . .
C12 Pd1 C1 83.75(12) . .
C12 Pd1 N2 175.53(10) . .
C1 Pd1 N2 92.02(11) . .
C12 Pd1 N1 92.09(11) . .
C1 Pd1 N1 175.26(11) . .
N2 Pd1 N1 92.08(10) . .
Cl1 C49 Cl2 112.1(5) . .
Cl1 C49 H49A 109.2 . .
Cl2 C49 H49A 109.2 . .
Cl1 C49 H49B 109.2 . .
Cl2 C49 H49B 109.2 . .
H49A C49 H49B 107.9 . .
Cl1A C49A Cl2A 112.9(8) . .
Cl1A C49A H49C 109.0 . .
Cl2A C49A H49C 109.0 . .
Cl1A C49A H49D 109.0 . .
Cl2A C49A H49D 109.0 . .
H49C C49A H49D 107.8 . .
Cl3 C50 Cl4 112.8(4) . .
Cl3 C50 H50A 109.0 . .
Cl4 C50 H50A 109.0 . .
Cl3 C50 H50B 109.0 . .
Cl4 C50 H50B 109.0 . .
H50A C50 H50B 107.8 . .
Cl3A C50A Cl4A 112.4(10) . .
Cl3A C50A H50C 109.1 . .
Cl4A C50A H50C 109.1 . .
Cl3A C50A H50D 109.1 . .
Cl4A C50A H50D 109.1 . .
H50C C50A H50D 107.8 . .

loop_
_geom_bond_atom_site_label_1
_geom_bond_atom_site_label_2
_geom_bond_distance
_geom_bond_site_symmetry_2
C2 C1 1.417(4) .
C2 C3 1.438(4) .
C2 C23 1.440(4) .
C3 C4 1.359(4) .
C3 H3 0.9500 .
C4 C5 1.429(4) .
C4 H4 0.9500 .
C5 C6 1.407(4) .
C5 C24 1.435(4) 2
C6 C1 1.416(4) .
C6 C7 1.434(4) .
C7 C8 1.403(4) .
C7 C12 1.413(4) .
C8 C9 1.439(4) .
C8 C24 1.440(4) .
C9 C10 1.365(4) .
C9 H9 0.9500 .
C10 C11 1.431(4) .
C10 H10 0.9500 .
C11 C12 1.424(4) .
C11 C13 1.431(4) .
C13 C14 1.403(4) .
C13 C25 1.506(4) .
C14 N1 1.377(4) .
C14 C15 1.448(4) .
C15 C16 1.343(4) .
C15 H15 0.9500 .
C16 C17 1.451(4) .
C16 H16 0.9500 .
C17 N1 1.353(4) .
C17 C18 1.413(4) .
C18 C19 1.414(4) .
C18 C34 1.501(4) .
C19 N2 1.350(4) .
C19 C20 1.452(4) .
C20 C21 1.348(4) .
C20 H20 0.9500 .
C21 C22 1.447(4) .
C21 H21 0.9500 .
C22 N2 1.385(4) .
C22 C23 1.391(4) .
C23 C40 1.506(4) .
C24 C5 1.435(4) 2
C24 C24 1.450(6) 2
C25 C30 1.393(4) .
C25 C26 1.399(4) .
C26 C27 1.401(4) .
C26 C31 1.496(5) .
C27 C28 1.372(5) .
C27 H27 0.9500 .
C28 C29 1.390(5) .
C28 C32 1.516(4) .
C29 C30 1.393(4) .
C29 H29 0.9500 .
C30 C33 1.504(4) .
C31 H31A 0.9800 .
C31 H31B 0.9800 .
C31 H31C 0.9800 .
C32 H32A 0.9800 .
C32 H32B 0.9800 .
C32 H32C 0.9800 .
C33 H33A 0.9800 .
C33 H33B 0.9800 .
C33 H33C 0.9800 .
C34 C35 1.320(11) .
C34 C39A 1.320(13) .
C34 C35A 1.435(14) .
C34 C39 1.441(11) .
C35 F1 1.350(7) .
C35 C36 1.383(7) .
C36 F2 1.334(7) .
C36 C37 1.372(9) .
C37 F3 1.338(6) .
C37 C38 1.370(9) .
C38 F4 1.342(7) .
C38 C39 1.373(7) .
C39 F5 1.337(7) .
C35A F1A 1.349(8) .
C35A C36A 1.377(8) .
C36A F2A 1.342(8) .
C36A C37A 1.374(9) .
C37A F3A 1.337(7) .
C37A C38A 1.370(9) .
C38A F4A 1.339(8) .
C38A C39A 1.380(8) .
C39A F5A 1.339(8) .
C40 C41 1.393(5) .
C40 C45 1.395(5) .
C41 C42 1.394(5) .
C41 C46 1.498(5) .
C42 C43 1.369(5) .
C42 H42 0.9500 .
C43 C44 1.377(6) .
C43 C47 1.529(5) .
C44 C45 1.398(5) .
C44 H44 0.9500 .
C45 C48 1.505(5) .
C46 H46A 0.9800 .
C46 H46B 0.9800 .
C46 H46C 0.9800 .
C47 H47A 0.9800 .
C47 H47B 0.9800 .
C47 H47C 0.9800 .
C48 H48A 0.9800 .
C48 H48B 0.9800 .
C48 H48C 0.9800 .
C1 Pd1 1.962(3) .
C12 Pd1 1.962(3) .
N1 Pd1 2.015(2) .
N2 Pd1 2.012(2) .
Cl1 C49 1.715(9) .
Cl2 C49 1.772(10) .
C49 H49A 0.9900 .
C49 H49B 0.9900 .
Cl1A C49A 1.712(12) .
Cl2A C49A 1.774(13) .
C49A H49C 0.9900 .
C49A H49D 0.9900 .
Cl3 C50 1.728(7) .
Cl4 C50 1.745(8) .
C50 H50A 0.9900 .
C50 H50B 0.9900 .
Cl3A C50A 1.726(11) .
Cl4A C50A 1.737(11) .
C50A H50C 0.9900 .
C50A H50D 0.9900 .

loop_
_geom_torsion_atom_site_label_1
_geom_torsion_atom_site_label_2
_geom_torsion_atom_site_label_3
_geom_torsion_atom_site_label_4
_geom_torsion
_geom_torsion_site_symmetry_1
_geom_torsion_site_symmetry_4
C1 C2 C3 C4 4.3(5) . .
C23 C2 C3 C4 -175.0(3) . .
C2 C3 C4 C5 1.0(5) . .
C3 C4 C5 C6 -7.1(4) . .
C3 C4 C5 C24 174.4(3) . 2
C4 C5 C6 C1 8.4(5) . .
C24 C5 C6 C1 -173.0(3) 2 .
C4 C5 C6 C7 -176.3(3) . .
C24 C5 C6 C7 2.3(4) 2 .
C5 C6 C7 C8 7.5(5) . .
C1 C6 C7 C8 -176.8(3) . .
C5 C6 C7 C12 -173.9(3) . .
C1 C6 C7 C12 1.9(4) . .
C12 C7 C8 C9 5.7(5) . .
C6 C7 C8 C9 -175.8(3) . .
C12 C7 C8 C24 -179.6(3) . .
C6 C7 C8 C24 -1.1(5) . .
C7 C8 C9 C10 -3.3(5) . .
C24 C8 C9 C10 -177.6(3) . .
C8 C9 C10 C11 -0.6(5) . .
C9 C10 C11 C12 2.6(5) . .
C9 C10 C11 C13 -179.7(3) . .
C12 C11 C13 C14 1.8(5) . .
C10 C11 C13 C14 -175.9(3) . .
C12 C11 C13 C25 -179.8(3) . .
C10 C11 C13 C25 2.5(4) . .
C11 C13 C14 N1 -1.5(5) . .
C25 C13 C14 N1 -179.9(3) . .
C11 C13 C14 C15 177.3(3) . .
C25 C13 C14 C15 -1.1(5) . .
N1 C14 C15 C16 1.2(4) . .
C13 C14 C15 C16 -177.8(3) . .
C14 C15 C16 C17 -1.0(4) . .
C15 C16 C17 N1 0.5(4) . .
C15 C16 C17 C18 -179.2(3) . .
N1 C17 C18 C19 0.2(5) . .
C16 C17 C18 C19 179.9(3) . .
N1 C17 C18 C34 179.0(3) . .
C16 C17 C18 C34 -1.3(5) . .
C17 C18 C19 N2 1.3(5) . .
C34 C18 C19 N2 -177.5(3) . .
C17 C18 C19 C20 178.2(3) . .
C34 C18 C19 C20 -0.6(5) . .
N2 C19 C20 C21 0.0(4) . .
C18 C19 C20 C21 -177.3(3) . .
C19 C20 C21 C22 0.6(4) . .
C20 C21 C22 N2 -1.0(4) . .
C20 C21 C22 C23 176.4(3) . .
N2 C22 C23 C2 -2.3(5) . .
C21 C22 C23 C2 -179.2(3) . .
N2 C22 C23 C40 175.2(3) . .
C21 C22 C23 C40 -1.7(5) . .
C1 C2 C23 C22 1.3(5) . .
C3 C2 C23 C22 -179.3(3) . .
C1 C2 C23 C40 -176.1(3) . .
C3 C2 C23 C40 3.2(4) . .
C7 C8 C24 C5 168.2(3) . 2
C9 C8 C24 C5 -17.7(5) . 2
C7 C8 C24 C24 -14.6(3) . 2
C9 C8 C24 C24 159.5(2) . 2
C14 C13 C25 C30 77.7(4) . .
C11 C13 C25 C30 -100.9(3) . .
C14 C13 C25 C26 -102.5(3) . .
C11 C13 C25 C26 79.0(4) . .
C30 C25 C26 C27 -2.5(4) . .
C13 C25 C26 C27 177.6(3) . .
C30 C25 C26 C31 177.8(3) . .
C13 C25 C26 C31 -2.0(5) . .
C25 C26 C27 C28 0.2(5) . .
C31 C26 C27 C28 179.8(3) . .
C26 C27 C28 C29 1.7(5) . .
C26 C27 C28 C32 -179.1(3) . .
C27 C28 C29 C30 -1.3(5) . .
C32 C28 C29 C30 179.5(3) . .
C28 C29 C30 C25 -0.9(5) . .
C28 C29 C30 C33 178.2(3) . .
C26 C25 C30 C29 2.9(5) . .
C13 C25 C30 C29 -177.3(3) . .
C26 C25 C30 C33 -176.2(3) . .
C13 C25 C30 C33 3.6(4) . .
C17 C18 C34 C35 -70.6(7) . .
C19 C18 C34 C35 108.3(6) . .
C17 C18 C34 C39A 109.2(8) . .
C19 C18 C34 C39A -71.9(9) . .
C17 C18 C34 C35A -71.8(6) . .
C19 C18 C34 C35A 107.1(6) . .
C17 C18 C34 C39 106.7(6) . .
C19 C18 C34 C39 -74.4(6) . .
C39 C34 C35 F1 179.9(6) . .
C18 C34 C35 F1 -2.8(6) . .
C39 C34 C35 C36 0.5(12) . .
C18 C34 C35 C36 177.9(4) . .
C34 C35 C36 F2 -179.7(7) . .
F1 C35 C36 F2 0.9(3) . .
C34 C35 C36 C37 -0.1(7) . .
F1 C35 C36 C37 -179.5(3) . .
F2 C36 C37 F3 -0.1(3) . .
C35 C36 C37 F3 -179.7(3) . .
F2 C36 C37 C38 179.9(4) . .
C35 C36 C37 C38 0.3(2) . .
F3 C37 C38 F4 -0.1(6) . .
C36 C37 C38 F4 179.9(3) . .
F3 C37 C38 C39 179.0(4) . .
C36 C37 C38 C39 -1.0(5) . .
F4 C38 C39 F5 -0.3(7) . .
C37 C38 C39 F5 -179.5(4) . .
F4 C38 C39 C34 -179.5(7) . .
C37 C38 C39 C34 1.4(9) . .
C35 C34 C39 F5 179.7(7) . .
C18 C34 C39 F5 2.2(7) . .
C35 C34 C39 C38 -1.2(12) . .
C18 C34 C39 C38 -178.7(5) . .
C39A C34 C35A F1A 177.8(7) . .
C18 C34 C35A F1A -1.4(6) . .
C39A C34 C35A C36A -3.9(14) . .
C18 C34 C35A C36A 176.9(4) . .
F1A C35A C36A F2A 0.8(4) . .
C34 C35A C36A F2A -177.6(7) . .
F1A C35A C36A C37A -179.6(3) . .
C34 C35A C36A C37A 2.0(7) . .
F2A C36A C37A F3A -0.2(4) . .
C35A C36A C37A F3A -179.9(3) . .
F2A C36A C37A C38A 179.9(4) . .
C35A C36A C37A C38A 0.2(3) . .
F3A C37A C38A F4A 0.0(6) . .
C36A C37A C38A F4A 179.9(4) . .
F3A C37A C38A C39A 179.5(5) . .
C36A C37A C38A C39A -0.6(6) . .
C35A C34 C39A F5A -178.4(7) . .
C18 C34 C39A F5A 0.6(10) . .
C35A C34 C39A C38A 3.7(15) . .
C18 C34 C39A C38A -177.3(5) . .
F4A C38A C39A C34 178.0(9) . .
C37A C38A C39A C34 -1.6(11) . .
F4A C38A C39A F5A 0.0(8) . .
C37A C38A C39A F5A -179.5(5) . .
C22 C23 C40 C41 104.6(4) . .
C2 C23 C40 C41 -77.7(4) . .
C22 C23 C40 C45 -77.1(4) . .
C2 C23 C40 C45 100.6(4) . .
C45 C40 C41 C42 -1.1(5) . .
C23 C40 C41 C42 177.2(3) . .
C45 C40 C41 C46 179.3(3) . .
C23 C40 C41 C46 -2.4(5) . .
C40 C41 C42 C43 0.7(5) . .
C46 C41 C42 C43 -179.8(4) . .
C41 C42 C43 C44 0.6(6) . .
C41 C42 C43 C47 -179.8(4) . .
C42 C43 C44 C45 -1.4(6) . .
C47 C43 C44 C45 179.0(4) . .
C41 C40 C45 C44 0.4(5) . .
C23 C40 C45 C44 -177.9(3) . .
C41 C40 C45 C48 -179.7(3) . .
C23 C40 C45 C48 2.1(5) . .
C43 C44 C45 C40 0.9(6) . .
C43 C44 C45 C48 -179.1(4) . .
C5 C6 C1 C2 -3.3(5) . .
C7 C6 C1 C2 -178.9(3) . .
C5 C6 C1 Pd1 173.2(2) . .
C7 C6 C1 Pd1 -2.4(4) . .
C3 C2 C1 C6 -3.1(4) . .
C23 C2 C1 C6 176.2(3) . .
C3 C2 C1 Pd1 -179.0(2) . .
C23 C2 C1 Pd1 0.3(5) . .
C8 C7 C12 C11 -3.8(5) . .
C6 C7 C12 C11 177.6(3) . .
C8 C7 C12 Pd1 178.1(3) . .
C6 C7 C12 Pd1 -0.5(3) . .
C13 C11 C12 C7 -178.1(3) . .
C10 C11 C12 C7 -0.5(4) . .
C13 C11 C12 Pd1 -0.4(5) . .
C10 C11 C12 Pd1 177.3(2) . .
C18 C17 N1 C14 -180.0(3) . .
C16 C17 N1 C14 0.3(3) . .
C18 C17 N1 Pd1 -1.7(4) . .
C16 C17 N1 Pd1 178.6(2) . .
C13 C14 N1 C17 178.1(3) . .
C15 C14 N1 C17 -0.9(3) . .
C13 C14 N1 Pd1 -0.2(4) . .
C15 C14 N1 Pd1 -179.2(2) . .
C18 C19 N2 C22 176.8(3) . .
C20 C19 N2 C22 -0.6(4) . .
C18 C19 N2 Pd1 -1.1(5) . .
C20 C19 N2 Pd1 -178.4(2) . .
C23 C22 N2 C19 -176.4(3) . .
C21 C22 N2 C19 0.9(4) . .
C23 C22 N2 Pd1 1.4(5) . .
C21 C22 N2 Pd1 178.8(2) . .

loop_
_platon_squeeze_void_nr
_platon_squeeze_void_average_x
_platon_squeeze_void_average_y
_platon_squeeze_void_average_z
_platon_squeeze_void_volume
_platon_squeeze_void_count_electrons
_platon_squeeze_void_content
1 0.250 0.250 0.500 111 10 ' '
2 0.750 0.250 0.000 111 10 ' '
3 0.225 0.173 0.726 9 0 ' '
4 0.775 0.173 0.774 9 0 ' '
5 0.275 0.327 0.274 8 0 ' '
6 0.725 0.327 0.226 8 0 ' '
7 0.250 0.750 0.000 111 10 ' '
8 0.750 0.750 0.500 111 10 ' '
9 0.275 0.673 0.774 9 0 ' '
10 0.725 0.673 0.726 9 0 ' '
11 0.225 0.827 0.226 8 0 ' '
12 0.775 0.827 0.274 8 0 ' '
